data_8101351
loop_
_publ_author_name
'Mahjoub, Ahmed'
'Zantour, H\'edi'

_publ_section_title
;
Crystal structure of 1,3,5,7-tetraethyl-2,4,6,8,9,10-hexathiaadamantane, 
C~4~S~6~(C~2~H~5~)~4~
;
_journal_issue 4
_journal_name_full 'Zeitschrift f\"ur Kristallographie - New Crystal Structures'
_journal_page_first 577
_journal_page_last 578
_journal_volume 215
_journal_year 2000
_chemical_formula_sum 'C12 H20 S6'
_chemical_formula_weight 356.64
_chemical_melting_point 394
_space_group_IT_number 88
_symmetry_cell_setting tetragonal
_symmetry_space_group_name_Hall '-I 4ad'
_symmetry_space_group_name_H-M 'I 41/a :2'
_cell_angle_alpha 90.00
_cell_angle_beta 90.00
_cell_angle_gamma 90.00
_cell_formula_units_Z 4
_cell_length_a 8.895(4)
_cell_length_b 8.895(4)
_cell_length_c 20.683(11)
_cell_measurement_temperature 193(2)
_cell_volume 1636.5(13)
_diffrn_ambient_temperature 193(2)
_exptl_crystal_density_diffrn 1.448
_refine_ls_R_factor_obs 0.0461
_refine_ls_wR_factor_obs 0.1016
_cod_original_sg_symbol_H-M 'I 41/a'
_cod_database_code 8101351

loop_
_symmetry_equiv_pos_as_xyz
'x, y, z'
'-x+1/2, -y, z+1/2'
'-y+3/4, x+1/4, z+1/4'
'y+3/4, -x+3/4, z+3/4'
'x+1/2, y+1/2, z+1/2'
'-x+1, -y+1/2, z+1'
'-y+5/4, x+3/4, z+3/4'
'y+5/4, -x+5/4, z+5/4'
'-x, -y, -z'
'x-1/2, y, -z-1/2'
'y-3/4, -x-1/4, -z-1/4'
'-y-3/4, x-3/4, -z-3/4'
'-x+1/2, -y+1/2, -z+1/2'
'x, y+1/2, -z'
'y-1/4, -x+1/4, -z+1/4'
'-y-1/4, x-1/4, -z-1/4'

loop_
_atom_site_aniso_label
_atom_site_aniso_U_11
_atom_site_aniso_U_22
_atom_site_aniso_U_33
_atom_site_aniso_U_23
_atom_site_aniso_U_13
_atom_site_aniso_U_12
S1 0.02235(12) 0.02650(12) 0.02798(13) 0.00505(9) -0.00030(9) -0.00074(8)
S2 0.0303(2) 0.0288(2) 0.02012(14) 0.000 0.000 -0.00542(13)
C1 0.0241(4) 0.0243(4) 0.0235(4) 0.0020(3) -0.0026(3) -0.0025(3)
C2 0.0319(5) 0.0306(5) 0.0320(5) 0.0080(4) -0.0094(4) -0.0033(4)
C3 0.0411(7) 0.0450(8) 0.0529(9) 0.0006(7) -0.0156(7) 0.0134(6)

loop_
_atom_site_label
_atom_site_type_symbol
_atom_site_fract_x
_atom_site_fract_y
_atom_site_fract_z
_atom_site_U_iso_or_equiv
_atom_site_thermal_displace_type
_atom_site_occupancy
_atom_site_calc_flag
_atom_site_refinement_flags
_atom_site_disorder_group
S1 S 0.26092(3) 0.71515(3) 0.125165(13) 0.02561(8) Uani 1 d . .
S2 S 0.5000 0.7500 0.02247(2) 0.02643(9) Uani 1 d S .
C1 C 0.37101(12) 0.84559(12) 0.07703(5) 0.0240(2) Uani 1 d . .
C2 C 0.25905(14) 0.92720(14) 0.03225(7) 0.0315(2) Uani 1 d . .
C3 C 0.1427(2) 1.0236(2) 0.06660(9) 0.0463(4) Uani 1 d . .
H2A H 0.3169(23) 0.9789(23) 0.0054(11) 0.045(5) Uiso 1 d . .
H2B H 0.2171(23) 0.8383(23) 0.0069(11) 0.051(6) Uiso 1 d . .
H3A H 0.0736(30) 0.9589(38) 0.0947(16) 0.088(9) Uiso 1 d . .
H3B H 0.1811(31) 1.0901(33) 0.0969(15) 0.082(8) Uiso 1 d . .
H3C H 0.0885(28) 1.0735(28) 0.0324(13) 0.067(7) Uiso 1 d . .

loop_
_geom_bond_atom_site_label_1
_geom_bond_atom_site_label_2
_geom_bond_distance
_geom_bond_site_symmetry_2
_geom_bond_publ_flag
S1 C1 1.8156(12) . ?
S1 C1 1.8189(12) 12_766 ?
S2 C1 1.8201(12) 6_564 ?
S2 C1 1.8201(12) . ?
C1 C2 1.542(2) . ?
C1 S1 1.8189(12) 15_565 ?
C2 C3 1.520(2) . ?
